data_4106837
loop_
_publ_author_name
'Lennart Lykke'
'Carles Rodr\'iguez-Escrich'
'Karl Anker J\/orgensen'

_publ_contact_author_address
;
Department of Chemistry
Aarhus University
Langelandsgade 140
DK-8000 Aarhus C
;
_publ_contact_author_email jacobo@chem.au.dk
_publ_contact_author_fax '+45 8619 6199'
_publ_contact_author_name 'Overgaard, Jacob'
_publ_contact_author_phone '+45 8942 3891'
_publ_section_title
;
 Catalytic Enantioselective Oxaziridination
;
_journal_name_full 'Journal of the American Chemical Society'
_journal_page_first 14932
_journal_page_last 14935
_journal_paper_doi 10.1021/ja2064457
_journal_volume 133
_journal_year 2011
_chemical_absolute_configuration ad
_chemical_compound_source 'synthesis as described'
_chemical_formula_moiety 'C14 H12 Cl2 N1 O3 S1'
_chemical_formula_sum 'C14 H12 Cl2 N O3 S'
_chemical_formula_weight 345.21
_chemical_name_systematic
;
 ?
;
_space_group_IT_number 4
_symmetry_cell_setting monoclinic
_symmetry_Int_Tables_number 4
_symmetry_space_group_name_Hall 'P 2yb'
_symmetry_space_group_name_H-M 'P 1 21 1'
_atom_sites_solution_hydrogens geom
_atom_sites_solution_primary direct
_atom_sites_solution_secondary difmap
_audit_conform_dict_location ftp://ftp.iucr.org/pub/cif_core.dic
_audit_conform_dict_name cif_core.dic
_audit_conform_dict_version 2.4
_audit_creation_date 2011-06-17T13:07:06-00:00
_audit_creation_method 'WinGX routine CIF_UPDATE'
_cell_angle_alpha 90
_cell_angle_beta 91.5320(10)
_cell_angle_gamma 90
_cell_formula_units_Z 4
_cell_length_a 10.2241(3)
_cell_length_b 7.8813(3)
_cell_length_c 18.7697(6)
_cell_measurement_reflns_used 6386
_cell_measurement_temperature 100(2)
_cell_measurement_theta_max 31.25
_cell_measurement_theta_min 2.8
_cell_measurement_wavelength 0.71073
_cell_volume 1511.91(9)
_computing_cell_refinement 'Saint+ (Bruker-Nonius, 2011)'
_computing_data_collection 'Apex2 (Bruker-Nonius, 2011)'
_computing_data_reduction 'Saint+ (Bruker-Nonius, 2011)'
_computing_molecular_graphics 'Ortep-3 for Windows (Farrugia, 1997)'
_computing_publication_material 'WinGX publication routines (Farrugia, 1999)'
_computing_structure_refinement 'SHELXL-97 (Sheldrick, 2008)'
_computing_structure_solution 'SHELXS (Sheldrick, 2008)'
_diffrn_ambient_temperature 100(2)
_diffrn_detector_area_resol_mean 12.00
_diffrn_detector_type 'APEX2 charged-coupled device'
_diffrn_measured_fraction_theta_full 0.959
_diffrn_measured_fraction_theta_max 0.754
_diffrn_measurement_device_type 'Bruker X8 APEX-II diffractometer'
_diffrn_measurement_method
;
            Narrow slices collected using \f- and \w-scans
;
_diffrn_radiation_monochromator graphite
_diffrn_radiation_probe x-ray
_diffrn_radiation_type MoK\a
_diffrn_radiation_wavelength 0.71073
_diffrn_reflns_av_R_equivalents 0.037
_diffrn_reflns_av_unetI/netI 0.0511
_diffrn_reflns_limit_h_max 13
_diffrn_reflns_limit_h_min -15
_diffrn_reflns_limit_k_max 10
_diffrn_reflns_limit_k_min -11
_diffrn_reflns_limit_l_max 25
_diffrn_reflns_limit_l_min -27
_diffrn_reflns_number 16485
_diffrn_reflns_theta_full 25.00
_diffrn_reflns_theta_max 34.13
_diffrn_reflns_theta_min 1.09
_diffrn_source 'fine-focus sealed tube'
_diffrn_standards_number 0
_exptl_absorpt_coefficient_mu 0.575
_exptl_absorpt_correction_T_max 0.970
_exptl_absorpt_correction_T_min 0.910
_exptl_absorpt_correction_type gaussian
_exptl_absorpt_process_details
;
SADABS (Sheldrick, 2008)
;
_exptl_crystal_colour colourless
_exptl_crystal_density_diffrn 1.517
_exptl_crystal_description block
_exptl_crystal_F_000 708
_exptl_crystal_size_max 0.238
_exptl_crystal_size_mid 0.164
_exptl_crystal_size_min 0.088
_refine_diff_density_max 0.462
_refine_diff_density_min -0.654
_refine_diff_density_rms 0.076
_refine_ls_abs_structure_details 'Flack H D (1983), Acta Cryst. A39, 876-881, 1667 Friedel pairs'
_refine_ls_abs_structure_Flack -0.07(6)
_refine_ls_extinction_method none
_refine_ls_goodness_of_fit_ref 1.047
_refine_ls_hydrogen_treatment constr
_refine_ls_matrix_type full
_refine_ls_number_parameters 381
_refine_ls_number_reflns 6658
_refine_ls_number_restraints 1
_refine_ls_restrained_S_all 1.047
_refine_ls_R_factor_all 0.0555
_refine_ls_R_factor_gt 0.041
_refine_ls_shift/su_max 0.001
_refine_ls_shift/su_mean 0
_refine_ls_structure_factor_coef Fsqd
_refine_ls_weighting_details 'calc w=1/[\s^2^(Fo^2^)+(0.0487P)^2^+0.6362P] where P=(Fo^2^+2Fc^2^)/3'
_refine_ls_weighting_scheme calc
_refine_ls_wR_factor_gt 0.0898
_refine_ls_wR_factor_ref 0.1044
_reflns_number_gt 5574
_reflns_number_total 6658
_reflns_threshold_expression >2\s(I)
_cod_data_source_file ja2064457_si_002.cif
_cod_data_source_block 11jo0018a_0m
_cod_database_code 4106837
_refine_friedel_coverage 0.33

loop_
_symmetry_equiv_pos_as_xyz
'x, y, z'
'-x, y+1/2, -z'

loop_
_atom_site_label
_atom_site_type_symbol
_atom_site_fract_x
_atom_site_fract_y
_atom_site_fract_z
_atom_site_U_iso_or_equiv
_atom_site_adp_type
_atom_site_occupancy
_atom_site_symmetry_multiplicity
_atom_site_calc_flag
_atom_site_refinement_flags
S1 S 0.86498(7) 0.33609(9) 0.87714(4) 0.01930(15) Uani 1 1 d .
Cl2 Cl 0.62311(8) 0.44976(9) 1.06716(4) 0.02636(17) Uani 1 1 d .
Cl5 Cl 0.51732(9) 1.09865(10) 1.11721(5) 0.0324(2) Uani 1 1 d .
O1 O 0.9441(2) 0.2507(3) 0.92991(11) 0.0221(5) Uani 1 1 d .
O2 O 0.9498(2) 0.6205(3) 0.93516(11) 0.0232(5) Uani 1 1 d .
N3 N 0.8298(2) 0.5419(3) 0.90173(12) 0.0206(5) Uani 1 1 d .
H3 H 0.7715 0.6071 0.8745 0.025 Uiso 1 1 calc R
O4 O 0.7383(2) 0.2715(3) 0.85797(12) 0.0271(5) Uani 1 1 d .
C005 C 0.6613(3) 0.6615(4) 1.05314(15) 0.0200(6) Uani 1 1 d .
C006 C 1.0992(3) 0.4503(4) 0.68200(16) 0.0257(7) Uani 1 1 d .
C007 C 0.9574(3) 0.3740(4) 0.80134(14) 0.0190(6) Uani 1 1 d .
C008 C 0.7630(3) 0.7060(4) 1.00946(15) 0.0193(6) Uani 1 1 d .
C009 C 0.7859(3) 0.8778(4) 0.99741(15) 0.0204(6) Uani 1 1 d .
H00 H 0.8537 0.9108 0.9666 0.024 Uiso 1 1 calc R
C010 C 0.9631(3) 0.4602(5) 0.67977(16) 0.0283(7) Uani 1 1 d .
H01 H 0.9191 0.4932 0.6368 0.034 Uiso 1 1 calc R
C011 C 0.5842(3) 0.7820(4) 1.08566(16) 0.0208(6) Uani 1 1 d .
H01A H 0.5144 0.7492 1.1151 0.025 Uiso 1 1 calc R
C012 C 1.0915(3) 0.3630(4) 0.80545(16) 0.0249(7) Uani 1 1 d .
H01B H 1.1351 0.3295 0.8485 0.03 Uiso 1 1 calc R
C013 C 0.7112(3) 1.0013(4) 1.02974(16) 0.0255(7) Uani 1 1 d .
H01C H 0.7277 1.1183 1.0217 0.031 Uiso 1 1 calc R
C014 C 0.6119(3) 0.9510(4) 1.07397(15) 0.0224(6) Uani 1 1 d .
C015 C 1.1623(3) 0.4020(5) 0.74509(17) 0.0287(7) Uani 1 1 d .
H01D H 1.2551 0.3953 0.7472 0.034 Uiso 1 1 calc R
C016 C 0.8913(3) 0.4230(5) 0.73878(15) 0.0251(7) Uani 1 1 d .
H01E H 0.7985 0.4306 0.7369 0.03 Uiso 1 1 calc R
S3 S 0.24707(8) 0.05268(11) 0.52578(4) 0.02408(17) Uani 1 1 d .
Cl4 Cl 0.46718(8) -0.08670(11) 0.30673(4) 0.03138(19) Uani 1 1 d .
Cl6 Cl 0.31339(9) -0.70814(12) 0.22492(4) 0.0364(2) Uani 1 1 d .
O5 O 0.3710(2) -0.2382(3) 0.52644(11) 0.0314(6) Uani 1 1 d .
O6 O 0.3723(2) 0.1318(3) 0.52858(12) 0.0317(6) Uani 1 1 d .
O7 O 0.1439(2) 0.1272(3) 0.48350(11) 0.0313(6) Uani 1 1 d .
C020 C 0.3897(3) -0.4045(5) 0.27575(16) 0.0249(7) Uani 1 1 d .
H02 H 0.4129 -0.3792 0.2282 0.03 Uiso 1 1 calc R
C021 C 0.3771(3) -0.1849(5) 0.45497(16) 0.0255(7) Uani 1 1 d .
H02A H 0.4346 -0.0853 0.4454 0.031 Uiso 1 1 calc R
N N 0.2568(3) -0.1500(4) 0.49176(13) 0.0252(6) Uani 1 1 d .
H H 0.1809 -0.2101 0.4801 0.03 Uiso 1 1 calc R
C023 C 0.0251(3) -0.0315(5) 0.69386(17) 0.0327(8) Uani 1 1 d .
H02B H -0.0652 -0.0292 0.7045 0.039 Uiso 1 1 calc R
C024 C 0.3064(3) -0.6022(5) 0.36204(17) 0.0304(7) Uani 1 1 d .
H02C H 0.2741 -0.7117 0.3733 0.036 Uiso 1 1 calc R
C025 C 0.2894(3) -0.0344(5) 0.66366(16) 0.0282(7) Uani 1 1 d .
H02D H 0.3798 -0.0333 0.6532 0.034 Uiso 1 1 calc R
C026 C 0.4047(3) -0.2840(4) 0.32949(16) 0.0228(6) Uani 1 1 d .
C027 C 0.3684(3) -0.3162(5) 0.39898(16) 0.0248(7) Uani 1 1 d .
C028 C 0.2481(3) -0.0793(5) 0.73092(16) 0.0304(7) Uani 1 1 d .
H02E H 0.3109 -0.1116 0.7666 0.036 Uiso 1 1 calc R
C029 C 0.1164(3) -0.0777(5) 0.74683(16) 0.0300(7) Uani 1 1 d .
C030 C 0.1959(3) 0.0088(4) 0.61204(16) 0.0243(6) Uani 1 1 d .
C031 C 0.3404(3) -0.5615(5) 0.29310(16) 0.0276(7) Uani 1 1 d .
C032 C 0.3210(3) -0.4781(5) 0.41415(16) 0.0286(7) Uani 1 1 d .
H03 H 0.298 -0.5041 0.4616 0.034 Uiso 1 1 calc R
C033 C 0.0636(3) 0.0109(5) 0.62610(17) 0.0309(8) Uani 1 1 d .
H03A H 0.0008 0.0408 0.5901 0.037 Uiso 1 1 calc R
C0AA C 0.8465(3) 0.5717(4) 0.97825(15) 0.0198(6) Uani 1 1 d .
H0A H 0.862 0.4687 1.0084 0.024 Uiso 1 1 calc R
C1 C 1.1750(4) 0.4956(5) 0.61693(18) 0.0368(8) Uani 1 1 d .
H1A H 1.1295 0.4508 0.5743 0.055 Uiso 1 1 calc R
H1B H 1.2628 0.4461 0.621 0.055 Uiso 1 1 calc R
H1C H 1.1819 0.6192 0.6132 0.055 Uiso 1 1 calc R
C2 C 0.0712(4) -0.1295(6) 0.81956(18) 0.0416(10) Uani 1 1 d .
H2A H 0.0728 -0.0306 0.8513 0.062 Uiso 1 1 calc R
H2B H 0.1295 -0.2174 0.8392 0.062 Uiso 1 1 calc R
H2C H -0.0182 -0.174 0.8155 0.062 Uiso 1 1 calc R

loop_
_atom_site_aniso_label
_atom_site_aniso_U_11
_atom_site_aniso_U_22
_atom_site_aniso_U_33
_atom_site_aniso_U_23
_atom_site_aniso_U_13
_atom_site_aniso_U_12
S1 0.0218(4) 0.0185(3) 0.0178(3) -0.0022(3) 0.0036(3) 0.0002(3)
Cl2 0.0317(4) 0.0146(3) 0.0332(4) 0.0014(3) 0.0093(3) -0.0017(3)
Cl5 0.0382(5) 0.0162(3) 0.0441(5) -0.0002(3) 0.0212(4) 0.0031(3)
O1 0.0254(12) 0.0199(11) 0.0210(10) 0.0017(8) 0.0030(9) 0.0024(9)
O2 0.0228(12) 0.0237(11) 0.0235(10) -0.0052(9) 0.0054(9) -0.0046(9)
N3 0.0239(14) 0.0195(12) 0.0184(11) 0.0010(10) 0.0004(10) -0.0013(10)
O4 0.0273(13) 0.0272(12) 0.0270(11) -0.0059(10) 0.0041(9) -0.0041(10)
C005 0.0245(16) 0.0154(13) 0.0203(14) 0.0029(11) 0.0021(12) -0.0025(11)
C006 0.0304(18) 0.0244(15) 0.0225(14) 0.0003(12) 0.0053(13) 0.0013(14)
C007 0.0212(16) 0.0194(14) 0.0165(13) -0.0034(10) 0.0022(11) -0.0007(11)
C008 0.0220(16) 0.0194(13) 0.0166(13) -0.0006(11) 0.0002(11) 0.0001(11)
C009 0.0235(16) 0.0189(14) 0.0191(14) 0.0021(11) 0.0056(12) -0.0021(11)
C010 0.0308(18) 0.0365(18) 0.0174(14) 0.0020(13) -0.0004(12) 0.0015(15)
C011 0.0226(16) 0.0186(13) 0.0216(14) 0.0016(11) 0.0065(12) -0.0006(12)
C012 0.0258(18) 0.0296(17) 0.0192(14) 0.0013(12) 0.0014(12) 0.0012(13)
C013 0.0316(18) 0.0162(13) 0.0291(16) 0.0003(11) 0.0092(14) -0.0024(12)
C014 0.0277(17) 0.0178(13) 0.0220(14) -0.0009(11) 0.0070(12) 0.0030(12)
C015 0.0222(17) 0.0343(18) 0.0299(16) 0.0023(14) 0.0043(13) 0.0016(14)
C016 0.0228(16) 0.0323(17) 0.0199(14) 0.0004(13) -0.0019(12) 0.0024(13)
S3 0.0248(4) 0.0276(4) 0.0199(3) -0.0003(3) 0.0015(3) -0.0037(3)
Cl4 0.0307(4) 0.0345(4) 0.0292(4) 0.0077(3) 0.0044(3) -0.0041(3)
Cl6 0.0475(6) 0.0316(4) 0.0303(4) -0.0065(3) 0.0059(4) 0.0095(4)
O5 0.0351(14) 0.0381(15) 0.0210(11) 0.0023(10) 0.0010(10) 0.0057(11)
O6 0.0329(14) 0.0341(14) 0.0283(12) -0.0007(10) 0.0038(10) -0.0117(11)
O7 0.0356(14) 0.0354(14) 0.0228(11) 0.0004(10) -0.0027(10) 0.0036(11)
C020 0.0209(16) 0.0330(17) 0.0212(15) 0.0036(13) 0.0037(12) 0.0080(13)
C021 0.0223(17) 0.0329(18) 0.0213(14) 0.0040(13) 0.0010(12) 0.0024(13)
N 0.0232(14) 0.0271(14) 0.0254(13) -0.0004(11) -0.0006(11) -0.0033(11)
C023 0.0229(17) 0.045(2) 0.0307(17) -0.0031(16) 0.0062(14) -0.0024(16)
C024 0.036(2) 0.0276(17) 0.0279(16) 0.0057(13) 0.0035(14) 0.0047(15)
C025 0.0244(17) 0.0362(19) 0.0241(15) -0.0035(14) 0.0016(13) -0.0053(14)
C026 0.0169(15) 0.0278(15) 0.0237(15) 0.0059(12) 0.0013(12) 0.0024(12)
C027 0.0237(17) 0.0306(17) 0.0204(14) 0.0036(13) 0.0044(12) 0.0043(13)
C028 0.0332(19) 0.0352(19) 0.0226(15) 0.0001(14) -0.0032(13) -0.0040(15)
C029 0.037(2) 0.0307(18) 0.0228(15) -0.0029(13) 0.0065(14) -0.0088(15)
C030 0.0250(17) 0.0258(15) 0.0222(14) -0.0021(12) 0.0016(12) -0.0044(12)
C031 0.0312(18) 0.0296(17) 0.0220(15) -0.0018(13) 0.0023(13) 0.0081(15)
C032 0.0321(19) 0.0347(19) 0.0191(15) 0.0046(13) 0.0031(13) -0.0010(14)
C033 0.0242(18) 0.042(2) 0.0261(16) 0.0002(14) 0.0001(13) -0.0046(15)
C0AA 0.0236(15) 0.0180(14) 0.0178(13) -0.0018(10) 0.0022(11) -0.0009(11)
C1 0.046(2) 0.038(2) 0.0270(17) 0.0059(15) 0.0100(15) 0.0025(17)
C2 0.049(2) 0.049(3) 0.0274(17) 0.0017(17) 0.0086(16) -0.009(2)

loop_
_atom_type_symbol
_atom_type_description
_atom_type_scat_dispersion_real
_atom_type_scat_dispersion_imag
_atom_type_scat_source
C C 0.0033 0.0016 'International Tables Vol C Tables 4.2.6.8 and 6.1.1.4'
H H 0 0 'International Tables Vol C Tables 4.2.6.8 and 6.1.1.4'
Cl Cl 0.1484 0.1585 'International Tables Vol C Tables 4.2.6.8 and 6.1.1.4'
O O 0.0106 0.006 'International Tables Vol C Tables 4.2.6.8 and 6.1.1.4'
S S 0.1246 0.1234 'International Tables Vol C Tables 4.2.6.8 and 6.1.1.4'
N N 0.0061 0.0033 'International Tables Vol C Tables 4.2.6.8 and 6.1.1.4'

loop_
_geom_angle_atom_site_label_1
_geom_angle_atom_site_label_2
_geom_angle_atom_site_label_3
_geom_angle
O4 S1 O1 119.95(14)
O4 S1 N3 102.00(14)
O1 S1 N3 112.00(13)
O4 S1 C007 111.15(13)
O1 S1 C007 109.56(14)
N3 S1 C007 100.21(13)
C0AA O2 N3 60.42(17)
C0AA N3 O2 56.54(17)
C0AA N3 S1 113.2(2)
O2 N3 S1 109.08(18)
C0AA N3 H3 120.5
O2 N3 H3 120.5
S1 N3 H3 120.5
C008 C005 C011 122.1(3)
C008 C005 Cl2 120.6(2)
C011 C005 Cl2 117.3(2)
C015 C006 C010 118.8(3)
C015 C006 C1 121.3(3)
C010 C006 C1 119.8(3)
C012 C007 C016 121.7(3)
C012 C007 S1 120.1(2)
C016 C007 S1 118.1(2)
C005 C008 C009 118.3(3)
C005 C008 C0AA 120.0(3)
C009 C008 C0AA 121.7(3)
C013 C009 C008 120.9(3)
C013 C009 H00 119.6
C008 C009 H00 119.6
C016 C010 C006 121.2(3)
C016 C010 H01 119.4
C006 C010 H01 119.4
C014 C011 C005 118.0(3)
C014 C011 H01A 121
C005 C011 H01A 121
C007 C012 C015 118.6(3)
C007 C012 H01B 120.7
C015 C012 H01B 120.7
C014 C013 C009 118.8(3)
C014 C013 H01C 120.6
C009 C013 H01C 120.6
C011 C014 C013 121.8(3)
C011 C014 Cl5 117.1(2)
C013 C014 Cl5 121.1(3)
C006 C015 C012 121.0(3)
C006 C015 H01D 119.5
C012 C015 H01D 119.5
C010 C016 C007 118.7(3)
C010 C016 H01E 120.7
C007 C016 H01E 120.7
O6 S3 O7 119.36(16)
O6 S3 N 111.02(15)
O7 S3 N 102.95(14)
O6 S3 C030 110.09(14)
O7 S3 C030 111.12(15)
N S3 C030 100.44(15)
C021 O5 N 60.01(19)
C031 C020 C026 118.4(3)
C031 C020 H02 120.8
C026 C020 H02 120.8
O5 C021 N 62.87(19)
O5 C021 C027 117.7(3)
N C021 C027 115.8(3)
O5 C021 H02A 116.5
N C021 H02A 116.5
C027 C021 H02A 116.5
C021 N O5 57.12(18)
C021 N S3 114.2(2)
O5 N S3 108.79(18)
C021 N H 120.2
O5 N H 120.2
S3 N H 120.2
C033 C023 C029 121.2(3)
C033 C023 H02B 119.4
C029 C023 H02B 119.4
C031 C024 C032 118.0(3)
C031 C024 H02C 121
C032 C024 H02C 121
C030 C025 C028 118.5(3)
C030 C025 H02D 120.7
C028 C025 H02D 120.7
C027 C026 C020 121.9(3)
C027 C026 Cl4 120.2(3)
C020 C026 Cl4 117.8(2)
C026 C027 C032 117.5(3)
C026 C027 C021 121.9(3)
C032 C027 C021 120.7(3)
C029 C028 C025 120.9(3)
C029 C028 H02E 119.5
C025 C028 H02E 119.5
C028 C029 C023 119.0(3)
C028 C029 C2 121.0(3)
C023 C029 C2 120.0(3)
C033 C030 C025 121.9(3)
C033 C030 S3 119.5(2)
C025 C030 S3 118.5(2)
C020 C031 C024 122.1(3)
C020 C031 Cl6 118.3(2)
C024 C031 Cl6 119.6(3)
C024 C032 C027 122.1(3)
C024 C032 H03 119
C027 C032 H03 119
C023 C033 C030 118.4(3)
C023 C033 H03A 120.8
C030 C033 H03A 120.8
O2 C0AA N3 63.04(17)
O2 C0AA C008 118.7(3)
N3 C0AA C008 116.6(2)
O2 C0AA H0A 116
N3 C0AA H0A 116
C008 C0AA H0A 116
C006 C1 H1A 109.5
C006 C1 H1B 109.5
H1A C1 H1B 109.5
C006 C1 H1C 109.5
H1A C1 H1C 109.5
H1B C1 H1C 109.5
C029 C2 H2A 109.5
C029 C2 H2B 109.5
H2A C2 H2B 109.5
C029 C2 H2C 109.5
H2A C2 H2C 109.5
H2B C2 H2C 109.5

loop_
_geom_bond_atom_site_label_1
_geom_bond_atom_site_label_2
_geom_bond_distance
S1 O4 1.429(2)
S1 O1 1.430(2)
S1 N3 1.727(3)
S1 C007 1.754(3)
Cl2 C005 1.735(3)
Cl5 C014 1.729(3)
O2 C0AA 1.402(4)
O2 N3 1.497(3)
N3 C0AA 1.461(4)
N3 H3 0.93
C005 C008 1.386(4)
C005 C011 1.387(4)
C006 C015 1.387(4)
C006 C010 1.393(5)
C006 C1 1.506(4)
C007 C012 1.374(4)
C007 C016 1.394(4)
C008 C009 1.394(4)
C008 C0AA 1.489(4)
C009 C013 1.387(4)
C009 H00 0.95
C010 C016 1.377(4)
C010 H01 0.95
C011 C014 1.381(4)
C011 H01A 0.95
C012 C015 1.395(4)
C012 H01B 0.95
C013 C014 1.386(4)
C013 H01C 0.95
C015 H01D 0.95
C016 H01E 0.95
S3 O6 1.424(2)
S3 O7 1.429(2)
S3 N 1.724(3)
S3 C030 1.749(3)
Cl4 C026 1.738(3)
Cl6 C031 1.741(3)
O5 C021 1.409(4)
O5 N 1.493(4)
C020 C031 1.378(5)
C020 C026 1.391(5)
C020 H02 0.95
C021 N 1.453(4)
C021 C027 1.476(5)
C021 H02A 1
N H 0.93
C023 C033 1.382(5)
C023 C029 1.393(5)
C023 H02B 0.95
C024 C031 1.387(4)
C024 C032 1.388(5)
C024 H02C 0.95
C025 C030 1.385(4)
C025 C028 1.388(4)
C025 H02D 0.95
C026 C027 1.389(4)
C027 C032 1.397(5)
C028 C029 1.387(5)
C028 H02E 0.95
C029 C2 1.509(5)
C030 C033 1.385(5)
C032 H03 0.95
C033 H03A 0.95
C0AA H0A 1
C1 H1A 0.98
C1 H1B 0.98
C1 H1C 0.98
C2 H2A 0.98
C2 H2B 0.98
C2 H2C 0.98

loop_
_geom_hbond_atom_site_label_D
_geom_hbond_atom_site_label_H
_geom_hbond_atom_site_label_A
_geom_hbond_distance_DH
_geom_hbond_distance_HA
_geom_hbond_distance_DA
_geom_hbond_angle_DHA
_geom_hbond_site_symmetry_A
N3 H3 Cl6 0.93 2.50 3.390(3) 159.3 2_666
N3 H3 Cl5 0.93 2.96 3.586(3) 125.7 2_647

loop_
_geom_torsion_atom_site_label_1
_geom_torsion_atom_site_label_2
_geom_torsion_atom_site_label_3
_geom_torsion_atom_site_label_4
_geom_torsion
C0AA O2 N3 S1 -105.8(2)
O4 S1 N3 C0AA 109.8(2)
O1 S1 N3 C0AA -19.8(2)
C007 S1 N3 C0AA -135.8(2)
O4 S1 N3 O2 170.66(17)
O1 S1 N3 O2 41.1(2)
C007 S1 N3 O2 -74.94(18)
O4 S1 C007 C012 -151.3(3)
O1 S1 C007 C012 -16.4(3)
N3 S1 C007 C012 101.5(3)
O4 S1 C007 C016 31.8(3)
O1 S1 C007 C016 166.7(3)
N3 S1 C007 C016 -75.4(3)
C011 C005 C008 C009 -1.1(5)
Cl2 C005 C008 C009 177.2(2)
C011 C005 C008 C0AA 177.4(3)
Cl2 C005 C008 C0AA -4.3(4)
C005 C008 C009 C013 1.6(5)
C0AA C008 C009 C013 -176.8(3)
C015 C006 C010 C016 0.0(6)
C1 C006 C010 C016 -178.7(4)
C008 C005 C011 C014 -0.6(5)
Cl2 C005 C011 C014 -178.9(2)
C016 C007 C012 C015 -0.1(5)
S1 C007 C012 C015 -176.9(3)
C008 C009 C013 C014 -0.6(5)
C005 C011 C014 C013 1.7(5)
C005 C011 C014 Cl5 -178.2(2)
C009 C013 C014 C011 -1.1(5)
C009 C013 C014 Cl5 178.7(2)
C010 C006 C015 C012 0.3(5)
C1 C006 C015 C012 178.9(4)
C007 C012 C015 C006 -0.2(5)
C006 C010 C016 C007 -0.3(5)
C012 C007 C016 C010 0.3(5)
S1 C007 C016 C010 177.3(3)
N O5 C021 C027 -106.5(3)
C027 C021 N O5 109.5(3)
O5 C021 N S3 97.5(2)
C027 C021 N S3 -153.0(2)
C021 O5 N S3 -107.2(2)
O6 S3 N C021 -16.1(2)
O7 S3 N C021 112.8(2)
C030 S3 N C021 -132.5(2)
O6 S3 N O5 45.5(2)
O7 S3 N O5 174.34(18)
C030 S3 N O5 -70.9(2)
C031 C020 C026 C027 -1.7(5)
C031 C020 C026 Cl4 180.0(2)
C020 C026 C027 C032 2.8(5)
Cl4 C026 C027 C032 -178.9(3)
C020 C026 C027 C021 -176.3(3)
Cl4 C026 C027 C021 2.0(4)
O5 C021 C027 C026 -164.1(3)
N C021 C027 C026 124.5(3)
O5 C021 C027 C032 16.9(5)
N C021 C027 C032 -54.6(4)
C030 C025 C028 C029 -1.4(5)
C025 C028 C029 C023 0.6(6)
C025 C028 C029 C2 178.9(4)
C033 C023 C029 C028 0.5(6)
C033 C023 C029 C2 -177.8(4)
C028 C025 C030 C033 1.1(5)
C028 C025 C030 S3 -176.1(3)
O6 S3 C030 C033 148.9(3)
O7 S3 C030 C033 14.4(3)
N S3 C030 C033 -94.0(3)
O6 S3 C030 C025 -33.8(3)
O7 S3 C030 C025 -168.3(3)
N S3 C030 C025 83.3(3)
C026 C020 C031 C024 -0.3(5)
C026 C020 C031 Cl6 176.6(2)
C032 C024 C031 C020 1.2(5)
C032 C024 C031 Cl6 -175.7(3)
C031 C024 C032 C027 -0.1(5)
C026 C027 C032 C024 -1.8(5)
C021 C027 C032 C024 177.2(3)
C029 C023 C033 C030 -0.8(6)
C025 C030 C033 C023 0.0(6)
S3 C030 C033 C023 177.2(3)
N3 O2 C0AA C008 -107.1(3)
S1 N3 C0AA O2 98.2(2)
O2 N3 C0AA C008 110.4(3)
S1 N3 C0AA C008 -151.4(2)
C005 C008 C0AA O2 -179.1(3)
C009 C008 C0AA O2 -0.6(4)
C005 C008 C0AA N3 108.6(3)
C009 C008 C0AA N3 -72.9(4)
